data_4029428
loop_
_publ_author_name
'Li, Tian-Ze'
'Wang, Xi-Bo'
'Sha, Feng'
'Wu, Xin-Yan'

_publ_section_title
;
 Organocatalyzed enantioselective mannich reaction of pyrazoleamides with
 isatin-derived ketimines.
;
_journal_issue 10
_journal_name_full 'The Journal of organic chemistry'
_journal_page_first 4332
_journal_page_last 4339
_journal_paper_doi 10.1021/jo500145w
_journal_volume 79
_journal_year 2014
_chemical_absolute_configuration ad
_chemical_formula_sum 'C25 H25 Br N4 O4'
_chemical_formula_weight 525.40
_chemical_name_systematic
; 
 ? 
;
_space_group_IT_number 5
_symmetry_cell_setting monoclinic
_symmetry_space_group_name_Hall 'C 2y'
_symmetry_space_group_name_H-M 'C 1 2 1'
_atom_sites_solution_hydrogens geom
_atom_sites_solution_primary direct
_atom_sites_solution_secondary difmap
_audit_creation_method SHELXL-97
_cell_angle_alpha 90.00
_cell_angle_beta 123.323(3)
_cell_angle_gamma 90.00
_cell_formula_units_Z 16
_cell_length_a 41.527(6)
_cell_length_b 11.0922(17)
_cell_length_c 26.113(4)
_cell_measurement_reflns_used 3089
_cell_measurement_temperature 293(2)
_cell_measurement_theta_max 35.411
_cell_measurement_theta_min 4.556
_cell_volume 10051(3)
_computing_cell_refinement 'Bruker SMART'
_computing_data_collection 'Bruker SMART'
_computing_data_reduction 'Bruker SHELXTL'
_computing_molecular_graphics 'Bruker SHELXTL'
_computing_publication_material 'Bruker SHELXTL'
_computing_structure_refinement 'SHELXL-97 (Sheldrick, 1997)'
_computing_structure_solution 'SHELXS-97 (Sheldrick, 1990)'
_diffrn_ambient_temperature 293(2)
_diffrn_measured_fraction_theta_full 0.999
_diffrn_measured_fraction_theta_max 0.999
_diffrn_measurement_device_type 'CCD area detector'
_diffrn_measurement_method 'phi and omega scans'
_diffrn_radiation_monochromator graphite
_diffrn_radiation_source 'fine-focus sealed tube'
_diffrn_radiation_type MoK\a
_diffrn_radiation_wavelength 0.71073
_diffrn_reflns_av_R_equivalents 0.0466
_diffrn_reflns_av_sigmaI/netI 0.1289
_diffrn_reflns_limit_h_max 50
_diffrn_reflns_limit_h_min -32
_diffrn_reflns_limit_k_max 13
_diffrn_reflns_limit_k_min -13
_diffrn_reflns_limit_l_max 31
_diffrn_reflns_limit_l_min -31
_diffrn_reflns_number 29608
_diffrn_reflns_theta_full 25.50
_diffrn_reflns_theta_max 25.50
_diffrn_reflns_theta_min 1.86
_exptl_absorpt_coefficient_mu 1.673
_exptl_absorpt_correction_T_max 1.0000
_exptl_absorpt_correction_T_min 0.0923
_exptl_absorpt_correction_type empirical
_exptl_absorpt_process_details sadabs
_exptl_crystal_colour colorless
_exptl_crystal_density_diffrn 1.389
_exptl_crystal_density_method 'not measured'
_exptl_crystal_description prismatic
_exptl_crystal_F_000 4320
_exptl_crystal_size_max 0.212
_exptl_crystal_size_mid 0.156
_exptl_crystal_size_min 0.121
_refine_diff_density_max 0.487
_refine_diff_density_min -0.364
_refine_diff_density_rms 0.050
_refine_ls_abs_structure_details 'Flack H D (1983), Acta Cryst. A39, 876-881'
_refine_ls_abs_structure_Flack 0.001(7)
_refine_ls_extinction_method none
_refine_ls_goodness_of_fit_ref 0.969
_refine_ls_hydrogen_treatment constr
_refine_ls_matrix_type full
_refine_ls_number_parameters 1241
_refine_ls_number_reflns 18522
_refine_ls_number_restraints 181
_refine_ls_restrained_S_all 0.979
_refine_ls_R_factor_all 0.1365
_refine_ls_R_factor_gt 0.0568
_refine_ls_shift/su_max 0.029
_refine_ls_shift/su_mean 0.001
_refine_ls_structure_factor_coef Fsqd
_refine_ls_weighting_details 'calc w=1/[\s^2^(Fo^2^)+(0.0136P)^2^+0.0000P] where P=(Fo^2^+2Fc^2^)/3'
_refine_ls_weighting_scheme calc
_refine_ls_wR_factor_gt 0.1117
_refine_ls_wR_factor_ref 0.1387
_reflns_number_gt 9374
_reflns_number_total 18522
_reflns_threshold_expression >2sigma(I)
_cod_data_source_file jo500145w_si_001.cif
_cod_data_source_block cd213317
_cod_depositor_comments
;
The following automatic conversions were performed:

'_symmetry_cell_setting' value 'Monoclinic' changed to 'monoclinic'
according to
/usr/data/users/saulius/crontab/automatic-downloads/rss-feeds/ACS/lib/dictionaries/cif_core.dic
dictionary named 'cif_core.dic' version 2.4.2 from 2011-04-26.

Automatic conversion script
Id: cif_fix_values 2281 2013-09-26 08:29:07Z andrius 

 Adding full bibliography for 4029428.cif.
;
_cod_original_cell_volume 10051(2)
_cod_original_sg_symbol_H-M C2
_cod_database_code 4029428

loop_
_symmetry_equiv_pos_as_xyz
'x, y, z'
'-x, y, -z'
'x+1/2, y+1/2, z'
'-x+1/2, y+1/2, -z'

loop_
_atom_site_label
_atom_site_type_symbol
_atom_site_fract_x
_atom_site_fract_y
_atom_site_fract_z
_atom_site_U_iso_or_equiv
_atom_site_adp_type
_atom_site_occupancy
_atom_site_symmetry_multiplicity
_atom_site_calc_flag
_atom_site_refinement_flags
Br1 Br 0.58959(2) 0.59378(8) -0.10805(4) 0.1072(3) Uani 1 1 d .
Br2 Br 0.91285(3) 0.57545(9) 0.64488(4) 0.1190(3) Uani 1 1 d .
Br3 Br 0.94237(2) 1.15117(9) 0.96274(4) 0.1059(3) Uani 1 1 d .
Br4 Br 0.47426(3) 1.15161(12) 0.55228(5) 0.1508(5) Uani 1 1 d .
N1 N 0.65294(13) 1.0416(4) 0.0430(2) 0.0478(12) Uani 1 1 d .
N2 N 0.67224(13) 0.8579(4) 0.2083(2) 0.0490(12) Uani 1 1 d .
N3 N 0.70816(14) 0.8492(5) 0.2585(2) 0.0662(14) Uani 1 1 d .
N4 N 0.72756(12) 0.8439(4) 0.0875(2) 0.0531(12) Uani 1 1 d .
H4 H 0.7435 0.7913 0.1130 0.064 Uiso 1 1 calc R
N5 N 0.87617(13) 1.0478(5) 0.5134(2) 0.0546(13) Uani 1 1 d .
N6 N 0.86452(15) 0.8686(5) 0.3406(3) 0.0649(14) Uani 1 1 d .
N7 N 0.82980(17) 0.8482(5) 0.2873(3) 0.0761(16) Uani 1 1 d .
N8 N 0.79663(12) 0.8686(4) 0.44102(19) 0.0545(13) Uani 1 1 d .
H8A H 0.7816 0.8173 0.4133 0.065 Uiso 1 1 calc R
N9 N 0.94434(12) 0.6232(5) 0.9140(2) 0.0601(14) Uani 1 1 d .
N10 N 0.81629(13) 0.6849(4) 0.7429(2) 0.0531(13) Uani 1 1 d .
N11 N 0.80515(15) 0.6891(5) 0.6833(2) 0.0636(14) Uani 1 1 d .
N12 N 0.94607(13) 0.7771(4) 0.8014(2) 0.0510(12) Uani 1 1 d .
H12A H 0.9355 0.8217 0.7692 0.061 Uiso 1 1 calc R
N13 N 0.50539(16) 0.6237(7) 0.6035(3) 0.0776(19) Uani 1 1 d .
N14 N 0.64088(14) 0.6924(4) 0.7245(2) 0.0598(14) Uani 1 1 d .
N15 N 0.66035(16) 0.6826(5) 0.7864(2) 0.0766(17) Uani 1 1 d .
N16 N 0.53224(13) 0.7689(4) 0.7368(2) 0.0565(13) Uani 1 1 d .
H16A H 0.5490 0.8050 0.7702 0.068 Uiso 1 1 calc R
O1 O 0.71256(11) 1.0740(4) 0.13038(17) 0.0621(10) Uani 1 1 d .
O2 O 0.63180(12) 0.8556(4) 0.10676(18) 0.0715(12) Uani 1 1 d .
O3 O 0.71559(14) 0.9795(5) 0.0154(2) 0.0828(15) Uani 1 1 d .
O4 O 0.76772(13) 0.8575(4) 0.0571(2) 0.0793(14) Uani 1 1 d .
O5 O 0.82759(11) 1.0955(4) 0.41525(18) 0.0688(11) Uani 1 1 d .
O6 O 0.90041(12) 0.8895(5) 0.4430(2) 0.0813(14) Uani 1 1 d .
O7 O 0.79945(11) 1.0155(4) 0.5033(2) 0.0664(12) Uani 1 1 d .
O8 O 0.74994(11) 0.8820(4) 0.45703(17) 0.0627(11) Uani 1 1 d .
O9 O 0.92788(12) 0.5292(4) 0.8245(2) 0.0713(12) Uani 1 1 d .
O10 O 0.86207(11) 0.6942(4) 0.84326(18) 0.0760(14) Uani 1 1 d .
O11 O 1.00108(11) 0.6801(4) 0.87288(18) 0.0640(12) Uani 1 1 d .
O12 O 0.99443(10) 0.7675(4) 0.78931(16) 0.0574(11) Uani 1 1 d .
O13 O 0.54324(15) 0.5279(5) 0.6959(3) 0.0911(16) Uani 1 1 d .
O14 O 0.58451(12) 0.7183(4) 0.6338(2) 0.0773(14) Uani 1 1 d .
O15 O 0.47194(12) 0.6907(4) 0.68119(19) 0.0744(14) Uani 1 1 d .
O16 O 0.49786(10) 0.7618(4) 0.77749(17) 0.0564(10) Uani 1 1 d .
C1 C 0.68855(17) 1.0090(6) 0.0901(3) 0.0507(15) Uani 1 1 d .
C2 C 0.69321(14) 0.8704(5) 0.0861(2) 0.0441(14) Uani 1 1 d .
C3 C 0.65617(15) 0.8414(5) 0.0255(2) 0.0433(13) Uani 1 1 d .
C4 C 0.63397(16) 0.9446(5) 0.0037(2) 0.0463(14) Uani 1 1 d .
C5 C 0.59752(16) 0.9436(6) -0.0496(2) 0.0550(15) Uani 1 1 d .
H5 H 0.5821 1.0121 -0.0634 0.066 Uiso 1 1 calc R
C6 C 0.58508(18) 0.8355(7) -0.0817(3) 0.0642(17) Uani 1 1 d .
H6 H 0.5609 0.8311 -0.1180 0.077 Uiso 1 1 calc R
C7 C 0.60766(18) 0.7374(6) -0.0608(3) 0.0609(17) Uani 1 1 d .
C8 C 0.64395(16) 0.7365(6) -0.0070(2) 0.0533(15) Uani 1 1 d .
H8 H 0.6592 0.6677 0.0063 0.064 Uiso 1 1 calc R
C9 C 0.63905(17) 1.1643(6) 0.0332(3) 0.0626(16) Uani 1 1 d .
H9A H 0.6583 1.2146 0.0656 0.094 Uiso 1 1 calc R
H9B H 0.6159 1.1672 0.0330 0.094 Uiso 1 1 calc R
H9C H 0.6338 1.1927 -0.0054 0.094 Uiso 1 1 calc R
C10 C 0.69826(15) 0.8137(5) 0.1443(2) 0.0471(15) Uani 1 1 d .
H10 H 0.7212 0.8506 0.1797 0.057 Uiso 1 1 calc R
C11 C 0.66462(18) 0.8445(5) 0.1492(3) 0.0507(15) Uani 1 1 d .
C12 C 0.64601(18) 0.8896(5) 0.2218(3) 0.0588(16) Uani 1 1 d .
H12 H 0.6197 0.9013 0.1941 0.071 Uiso 1 1 calc R
C13 C 0.6653(2) 0.9006(6) 0.2823(3) 0.0677(18) Uani 1 1 d .
H13 H 0.6554 0.9218 0.3055 0.081 Uiso 1 1 calc R
C14 C 0.7027(2) 0.8746(7) 0.3035(3) 0.082(2) Uani 1 1 d .
H14 H 0.7224 0.8744 0.3448 0.099 Uiso 1 1 calc R
C15 C 0.70468(18) 0.6780(6) 0.1502(3) 0.0524(15) Uani 1 1 d .
C16 C 0.7416(2) 0.6328(7) 0.1842(3) 0.0742(19) Uani 1 1 d .
H16 H 0.7625 0.6851 0.2050 0.089 Uiso 1 1 calc R
C17 C 0.7477(3) 0.5084(9) 0.1873(4) 0.098(3) Uani 1 1 d .
H17 H 0.7727 0.4780 0.2093 0.117 Uiso 1 1 calc R
C18 C 0.7171(3) 0.4314(8) 0.1582(4) 0.098(3) Uani 1 1 d .
H18 H 0.7212 0.3486 0.1607 0.118 Uiso 1 1 calc R
C19 C 0.6805(3) 0.4757(8) 0.1257(4) 0.092(2) Uani 1 1 d .
H19 H 0.6598 0.4226 0.1063 0.110 Uiso 1 1 calc R
C20 C 0.6738(2) 0.5977(7) 0.1210(3) 0.0688(17) Uani 1 1 d .
H20 H 0.6487 0.6268 0.0984 0.083 Uiso 1 1 calc R
C21 C 0.73522(19) 0.9000(7) 0.0494(3) 0.0571(16) Uani 1 1 d .
C22 C 0.7808(4) 0.8983(11) 0.0188(6) 0.146(3) Uani 1 1 d U
C23 C 0.8179(3) 0.8291(10) 0.0450(5) 0.160(4) Uani 1 1 d U
H23A H 0.8307 0.8229 0.0887 0.241 Uiso 1 1 calc R
H23B H 0.8344 0.8706 0.0356 0.241 Uiso 1 1 calc R
H23C H 0.8124 0.7498 0.0275 0.241 Uiso 1 1 calc R
C24 C 0.7894(3) 1.0269(10) 0.0267(6) 0.175(4) Uani 1 1 d U
H24A H 0.7703 1.0692 -0.0095 0.262 Uiso 1 1 calc R
H24B H 0.8144 1.0402 0.0337 0.262 Uiso 1 1 calc R
H24C H 0.7893 1.0560 0.0612 0.262 Uiso 1 1 calc R
C25 C 0.7504(4) 0.8588(12) -0.0467(6) 0.175(4) Uani 1 1 d U
H25A H 0.7494 0.7724 -0.0489 0.263 Uiso 1 1 calc R
H25B H 0.7571 0.8895 -0.0741 0.263 Uiso 1 1 calc R
H25C H 0.7257 0.8898 -0.0584 0.263 Uiso 1 1 calc R
C26 C 0.84408(16) 1.0239(6) 0.4570(3) 0.0563(16) Uani 1 1 d .
C27 C 0.83527(15) 0.8873(6) 0.4540(2) 0.0511(13) Uani 1 1 d U
C28 C 0.86665(15) 0.8462(6) 0.5173(2) 0.0509(12) Uani 1 1 d U
C29 C 0.88913(15) 0.9446(6) 0.5493(3) 0.0521(13) Uani 1 1 d U
C30 C 0.92024(16) 0.9335(6) 0.6098(2) 0.0617(14) Uani 1 1 d U
H30 H 0.9359 0.9989 0.6316 0.074 Uiso 1 1 calc R
C31 C 0.92658(18) 0.8211(7) 0.6358(3) 0.0675(15) Uani 1 1 d U
H31 H 0.9474 0.8106 0.6760 0.081 Uiso 1 1 calc R
C32 C 0.90409(18) 0.7254(6) 0.6056(3) 0.0648(14) Uani 1 1 d U
C33 C 0.87225(16) 0.7365(6) 0.5444(2) 0.0588(13) Uani 1 1 d U
H33 H 0.8559 0.6719 0.5236 0.071 Uiso 1 1 calc R
C34 C 0.89080(19) 1.1668(7) 0.5339(3) 0.081(2) Uani 1 1 d .
H34A H 0.8842 1.2163 0.4993 0.122 Uiso 1 1 calc R
H34B H 0.9183 1.1636 0.5615 0.122 Uiso 1 1 calc R
H34C H 0.8797 1.2003 0.5548 0.122 Uiso 1 1 calc R
C35 C 0.83384(16) 0.8320(6) 0.3973(3) 0.0571(13) Uani 1 1 d U
H35 H 0.8116 0.8676 0.3604 0.069 Uiso 1 1 calc R
C36 C 0.86971(18) 0.8672(6) 0.3983(3) 0.0576(14) Uani 1 1 d U
C37 C 0.8922(2) 0.9000(6) 0.3293(4) 0.0812(18) Uani 1 1 d U
H37 H 0.9179 0.9182 0.3584 0.097 Uiso 1 1 calc R
C38 C 0.8749(2) 0.8992(7) 0.2686(3) 0.0853(17) Uani 1 1 d U
H38 H 0.8860 0.9158 0.2467 0.102 Uiso 1 1 calc R
C39 C 0.8369(2) 0.8685(7) 0.2451(4) 0.0887(19) Uani 1 1 d U
H39 H 0.8183 0.8628 0.2033 0.106 Uiso 1 1 calc R
C40 C 0.82850(18) 0.6974(6) 0.3917(3) 0.0617(13) Uani 1 1 d U
C41 C 0.79119(18) 0.6519(7) 0.3534(3) 0.0668(14) Uani 1 1 d U
H41 H 0.7704 0.7038 0.3306 0.080 Uiso 1 1 calc R
C42 C 0.7856(2) 0.5270(7) 0.3498(3) 0.0794(16) Uani 1 1 d U
H42 H 0.7607 0.4961 0.3256 0.095 Uiso 1 1 calc R
C43 C 0.8158(2) 0.4499(8) 0.3813(3) 0.0898(18) Uani 1 1 d U
H43 H 0.8116 0.3671 0.3778 0.108 Uiso 1 1 calc R
C44 C 0.8517(2) 0.4936(7) 0.4174(4) 0.0928(19) Uani 1 1 d U
H44 H 0.8722 0.4402 0.4389 0.111 Uiso 1 1 calc R
C45 C 0.85895(19) 0.6165(6) 0.4235(3) 0.0781(16) Uani 1 1 d U
H45 H 0.8841 0.6449 0.4488 0.094 Uiso 1 1 calc R
C46 C 0.78361(18) 0.9297(6) 0.4714(3) 0.0546(16) Uani 1 1 d .
C47 C 0.73009(19) 0.9257(6) 0.4869(3) 0.0689(16) Uani 1 1 d U
C48 C 0.7566(2) 0.9137(8) 0.5549(3) 0.090(2) Uani 1 1 d U
H48A H 0.7692 0.8367 0.5647 0.135 Uiso 1 1 calc R
H48B H 0.7421 0.9202 0.5733 0.135 Uiso 1 1 calc R
H48C H 0.7756 0.9766 0.5703 0.135 Uiso 1 1 calc R
C49 C 0.7162(2) 1.0541(7) 0.4652(3) 0.092(2) Uani 1 1 d U
H49A H 0.7379 1.1076 0.4833 0.138 Uiso 1 1 calc R
H49B H 0.6991 1.0779 0.4773 0.138 Uiso 1 1 calc R
H49C H 0.7028 1.0575 0.4214 0.138 Uiso 1 1 calc R
C50 C 0.69619(19) 0.8427(7) 0.4611(3) 0.085(2) Uani 1 1 d U
H50A H 0.6813 0.8474 0.4171 0.128 Uiso 1 1 calc R
H50B H 0.6805 0.8660 0.4759 0.128 Uiso 1 1 calc R
H50C H 0.7051 0.7615 0.4736 0.128 Uiso 1 1 calc R
C51 C 0.93272(15) 0.6186(6) 0.8539(3) 0.0546(16) Uani 1 1 d .
C52 C 0.92422(15) 0.7469(5) 0.8289(2) 0.0464(14) Uani 1 1 d .
C53 C 0.93481(14) 0.8214(6) 0.8845(2) 0.0484(15) Uani 1 1 d .
C54 C 0.94538(15) 0.7420(7) 0.9322(3) 0.0532(16) Uani 1 1 d .
C55 C 0.95530(17) 0.7854(9) 0.9895(3) 0.077(2) Uani 1 1 d .
H55 H 0.9624 0.7329 1.0218 0.092 Uiso 1 1 calc R
C56 C 0.95421(19) 0.9079(9) 0.9966(3) 0.076(2) Uani 1 1 d .
H56 H 0.9601 0.9380 1.0340 0.092 Uiso 1 1 calc R
C57 C 0.94500(17) 0.9843(7) 0.9513(3) 0.0646(18) Uani 1 1 d .
C58 C 0.93541(15) 0.9434(6) 0.8945(3) 0.0564(16) Uani 1 1 d .
H58 H 0.9294 0.9978 0.8634 0.068 Uiso 1 1 calc R
C59 C 0.9486(2) 0.5194(7) 0.9499(3) 0.088(2) Uani 1 1 d .
H59A H 0.9245 0.5025 0.9455 0.132 Uiso 1 1 calc R
H59B H 0.9680 0.5349 0.9922 0.132 Uiso 1 1 calc R
H59C H 0.9561 0.4514 0.9360 0.132 Uiso 1 1 calc R
C60 C 0.88049(15) 0.7531(5) 0.7737(2) 0.0447(14) Uani 1 1 d .
H60 H 0.8778 0.6971 0.7426 0.054 Uiso 1 1 calc R
C61 C 0.85375(17) 0.7078(5) 0.7915(3) 0.0537(16) Uani 1 1 d .
C62 C 0.78633(17) 0.6591(7) 0.7484(3) 0.0713(19) Uani 1 1 d .
H62 H 0.7874 0.6511 0.7848 0.086 Uiso 1 1 calc R
C63 C 0.75500(19) 0.6473(8) 0.6917(3) 0.093(2) Uani 1 1 d .
H63 H 0.7300 0.6298 0.6802 0.111 Uiso 1 1 calc R
C64 C 0.76842(19) 0.6676(7) 0.6531(3) 0.078(2) Uani 1 1 d .
H64 H 0.7526 0.6657 0.6105 0.094 Uiso 1 1 calc R
C65 C 0.86727(14) 0.8742(5) 0.7428(2) 0.0470(14) Uani 1 1 d .
C66 C 0.86710(15) 0.8976(6) 0.6909(2) 0.0549(16) Uani 1 1 d .
H66 H 0.8758 0.8394 0.6756 0.066 Uiso 1 1 calc R
C67 C 0.85416(18) 1.0064(7) 0.6617(3) 0.0706(19) Uani 1 1 d .
H67 H 0.8547 1.0226 0.6272 0.085 Uiso 1 1 calc R
C68 C 0.84031(19) 1.0920(7) 0.6833(3) 0.0770(19) Uani 1 1 d .
H68 H 0.8316 1.1660 0.6636 0.092 Uiso 1 1 calc R
C69 C 0.83952(18) 1.0678(7) 0.7337(3) 0.0756(19) Uani 1 1 d .
H69 H 0.8296 1.1244 0.7477 0.091 Uiso 1 1 calc R
C70 C 0.85336(17) 0.9599(6) 0.7640(3) 0.0588(16) Uani 1 1 d .
H70 H 0.8533 0.9447 0.7990 0.071 Uiso 1 1 calc R
C71 C 0.98235(17) 0.7362(6) 0.8258(3) 0.0514(15) Uani 1 1 d .
C72 C 1.03057(17) 0.7145(7) 0.7988(3) 0.0640(16) Uani 1 1 d U
C73 C 1.02742(18) 0.5808(7) 0.7948(3) 0.083(2) Uani 1 1 d U
H73A H 1.0239 0.5509 0.8259 0.125 Uiso 1 1 calc R
H73B H 1.0505 0.5472 0.8007 0.125 Uiso 1 1 calc R
H73C H 1.0058 0.5579 0.7552 0.125 Uiso 1 1 calc R
C74 C 1.0314(2) 0.7699(8) 0.7460(3) 0.102(2) Uani 1 1 d U
H74A H 1.0542 0.7435 0.7483 0.153 Uiso 1 1 calc R
H74B H 1.0316 0.8562 0.7489 0.153 Uiso 1 1 calc R
H74C H 1.0090 0.7447 0.7077 0.153 Uiso 1 1 calc R
C75 C 1.06437(17) 0.7594(7) 0.8600(3) 0.086(2) Uani 1 1 d U
H75A H 1.0617 0.7318 0.8923 0.129 Uiso 1 1 calc R
H75B H 1.0648 0.8460 0.8599 0.129 Uiso 1 1 calc R
H75C H 1.0880 0.7290 0.8664 0.129 Uiso 1 1 calc R
C76 C 0.5301(2) 0.6176(7) 0.6654(4) 0.0673(19) Uani 1 1 d .
C77 C 0.54112(16) 0.7457(6) 0.6909(3) 0.0522(15) Uani 1 1 d .
C78 C 0.51647(17) 0.8198(8) 0.6330(3) 0.0632(18) Uani 1 1 d .
C79 C 0.49680(19) 0.7414(9) 0.5844(3) 0.073(2) Uani 1 1 d .
C80 C 0.4710(2) 0.7858(12) 0.5247(4) 0.102(3) Uani 1 1 d .
H80 H 0.4584 0.7335 0.4915 0.123 Uiso 1 1 calc R
C81 C 0.4651(3) 0.9045(14) 0.5170(4) 0.112(4) Uani 1 1 d .
H81 H 0.4476 0.9346 0.4779 0.134 Uiso 1 1 calc R
C82 C 0.4840(2) 0.9836(8) 0.5653(4) 0.093(3) Uani 1 1 d .
C83 C 0.50922(18) 0.9408(8) 0.6244(3) 0.072(2) Uani 1 1 d .
H83 H 0.5210 0.9936 0.6575 0.086 Uiso 1 1 calc R
C84 C 0.4899(2) 0.5186(9) 0.5656(4) 0.120(4) Uani 1 1 d .
H84A H 0.5027 0.5059 0.5446 0.180 Uiso 1 1 calc R
H84B H 0.4628 0.5298 0.5361 0.180 Uiso 1 1 calc R
H84C H 0.4937 0.4497 0.5906 0.180 Uiso 1 1 calc R
C85 C 0.58523(15) 0.7569(5) 0.7258(2) 0.0505(15) Uani 1 1 d .
H85 H 0.5958 0.6990 0.7597 0.061 Uiso 1 1 calc R
C86 C 0.60187(17) 0.7222(6) 0.6885(3) 0.0559(16) Uani 1 1 d .
C87 C 0.6649(2) 0.6686(8) 0.7043(4) 0.090(2) Uani 1 1 d .
H87 H 0.6582 0.6683 0.6640 0.108 Uiso 1 1 calc R
C88 C 0.6997(2) 0.6464(11) 0.7543(4) 0.124(3) Uani 1 1 d .
H88 H 0.7221 0.6288 0.7560 0.149 Uiso 1 1 calc R
C89 C 0.6954(2) 0.6547(8) 0.8028(3) 0.094(2) Uani 1 1 d .
H89 H 0.7154 0.6417 0.8433 0.113 Uiso 1 1 calc R
C90 C 0.60234(16) 0.8794(6) 0.7549(3) 0.0538(15) Uani 1 1 d .
C91 C 0.6037(2) 0.9718(7) 0.7211(4) 0.083(2) Uani 1 1 d .
H91 H 0.5927 0.9612 0.6794 0.099 Uiso 1 1 calc R
C92 C 0.6207(2) 1.0780(8) 0.7476(4) 0.103(2) Uani 1 1 d .
H92 H 0.6211 1.1394 0.7238 0.124 Uiso 1 1 calc R
C93 C 0.6372(2) 1.0959(9) 0.8085(5) 0.109(3) Uani 1 1 d .
H93 H 0.6489 1.1692 0.8263 0.131 Uiso 1 1 calc R
C94 C 0.6364(2) 1.0052(9) 0.8439(4) 0.095(3) Uani 1 1 d .
H94 H 0.6470 1.0176 0.8855 0.114 Uiso 1 1 calc R
C95 C 0.61981(17) 0.8965(7) 0.8173(3) 0.0691(18) Uani 1 1 d .
H95 H 0.6203 0.8338 0.8414 0.083 Uiso 1 1 calc R
C96 C 0.49763(18) 0.7342(6) 0.7276(3) 0.0530(15) Uani 1 1 d .
C97 C 0.46579(18) 0.7232(6) 0.7828(3) 0.0650(16) Uani 1 1 d U
C98 C 0.4794(2) 0.7657(7) 0.8469(3) 0.0789(19) Uani 1 1 d U
H98A H 0.5030 0.7255 0.8762 0.118 Uiso 1 1 calc R
H98B H 0.4601 0.7473 0.8552 0.118 Uiso 1 1 calc R
H98C H 0.4836 0.8512 0.8497 0.118 Uiso 1 1 calc R
C99 C 0.42971(18) 0.7910(7) 0.7359(3) 0.085(2) Uani 1 1 d U
H99A H 0.4338 0.8759 0.7439 0.128 Uiso 1 1 calc R
H99B H 0.4086 0.7654 0.7384 0.128 Uiso 1 1 calc R
H99C H 0.4239 0.7746 0.6955 0.128 Uiso 1 1 calc R
C100 C 0.4619(2) 0.5881(7) 0.7774(3) 0.091(2) Uani 1 1 d U
H10A H 0.4510 0.5648 0.7356 0.137 Uiso 1 1 calc R
H10B H 0.4454 0.5616 0.7903 0.137 Uiso 1 1 calc R
H10C H 0.4869 0.5518 0.8030 0.137 Uiso 1 1 calc R

loop_
_atom_site_aniso_label
_atom_site_aniso_U_11
_atom_site_aniso_U_22
_atom_site_aniso_U_33
_atom_site_aniso_U_23
_atom_site_aniso_U_13
_atom_site_aniso_U_12
Br1 0.0965(6) 0.0785(6) 0.0942(6) -0.0379(5) 0.0192(4) -0.0082(5)
Br2 0.1066(6) 0.1190(8) 0.0986(6) 0.0574(6) 0.0355(5) 0.0137(6)
Br3 0.0959(6) 0.1142(7) 0.1111(6) -0.0495(6) 0.0591(5) -0.0136(5)
Br4 0.1300(8) 0.1810(12) 0.1528(9) 0.0910(9) 0.0848(8) 0.0723(8)
N1 0.044(3) 0.046(3) 0.050(3) 0.000(2) 0.023(2) -0.002(2)
N2 0.044(3) 0.057(3) 0.047(3) 0.002(2) 0.026(3) 0.004(2)
N3 0.050(3) 0.097(4) 0.046(3) -0.009(3) 0.023(3) 0.007(3)
N4 0.042(3) 0.067(4) 0.054(3) 0.008(3) 0.028(2) 0.006(2)
N5 0.043(3) 0.061(4) 0.049(3) -0.002(3) 0.019(2) -0.002(3)
N6 0.067(4) 0.076(4) 0.077(4) -0.008(3) 0.055(3) -0.004(3)
N7 0.079(4) 0.094(5) 0.063(4) -0.001(3) 0.044(4) -0.006(3)
N8 0.044(3) 0.075(4) 0.040(3) -0.011(2) 0.020(2) 0.001(3)
N9 0.046(3) 0.075(5) 0.059(3) 0.025(3) 0.029(2) 0.004(3)
N10 0.045(3) 0.070(4) 0.040(3) 0.000(2) 0.020(2) -0.006(2)
N11 0.060(4) 0.078(4) 0.046(3) -0.001(3) 0.025(3) -0.007(3)
N12 0.038(3) 0.066(4) 0.046(3) 0.002(2) 0.021(2) 0.002(2)
N13 0.060(4) 0.119(7) 0.066(4) -0.039(4) 0.043(3) -0.028(4)
N14 0.047(3) 0.073(4) 0.065(4) -0.014(3) 0.034(3) -0.002(3)
N15 0.051(4) 0.110(5) 0.062(4) -0.016(3) 0.027(3) 0.004(3)
N16 0.047(3) 0.079(4) 0.053(3) -0.012(3) 0.034(2) -0.012(3)
O1 0.055(2) 0.072(3) 0.052(2) -0.012(2) 0.025(2) -0.013(2)
O2 0.046(3) 0.110(4) 0.053(3) 0.005(2) 0.024(2) 0.012(2)
O3 0.088(4) 0.091(4) 0.096(4) 0.035(3) 0.068(3) 0.023(3)
O4 0.079(3) 0.100(4) 0.093(3) 0.010(3) 0.069(3) 0.011(3)
O5 0.063(3) 0.073(3) 0.056(3) 0.014(2) 0.024(2) 0.009(2)
O6 0.047(3) 0.129(4) 0.066(3) -0.017(3) 0.030(2) -0.016(3)
O7 0.057(3) 0.077(3) 0.073(3) -0.011(3) 0.040(2) -0.006(2)
O8 0.046(3) 0.087(3) 0.054(2) -0.014(2) 0.027(2) -0.009(2)
O9 0.065(3) 0.064(3) 0.087(3) 0.001(3) 0.043(3) -0.003(2)
O10 0.049(3) 0.128(4) 0.046(3) 0.007(2) 0.024(2) -0.019(2)
O11 0.052(2) 0.090(4) 0.046(2) 0.009(2) 0.024(2) 0.009(2)
O12 0.045(2) 0.078(3) 0.055(2) 0.026(2) 0.032(2) 0.016(2)
O13 0.094(4) 0.069(4) 0.128(5) -0.021(3) 0.073(4) -0.009(3)
O14 0.059(3) 0.121(4) 0.056(3) -0.012(3) 0.034(2) -0.001(3)
O15 0.054(3) 0.118(4) 0.056(3) -0.025(3) 0.033(2) -0.027(3)
O16 0.051(2) 0.077(3) 0.054(2) -0.012(2) 0.037(2) -0.013(2)
C1 0.043(4) 0.072(5) 0.046(4) -0.004(3) 0.030(3) 0.000(3)
C2 0.032(3) 0.055(4) 0.045(3) 0.000(3) 0.021(3) 0.002(3)
C3 0.040(3) 0.053(4) 0.041(3) 0.000(3) 0.025(3) 0.000(3)
C4 0.048(4) 0.047(4) 0.045(4) -0.002(3) 0.026(3) -0.009(3)
C5 0.045(4) 0.053(4) 0.053(4) 0.002(3) 0.018(3) 0.000(3)
C6 0.054(4) 0.075(5) 0.050(4) -0.001(4) 0.020(3) -0.005(4)
C7 0.056(4) 0.068(5) 0.046(4) -0.009(3) 0.019(3) -0.005(4)
C8 0.054(4) 0.057(4) 0.048(4) -0.005(3) 0.028(3) 0.005(3)
C9 0.069(4) 0.051(4) 0.062(4) -0.003(3) 0.032(3) 0.006(3)
C10 0.037(3) 0.065(5) 0.041(3) -0.006(3) 0.022(3) 0.001(3)
C11 0.051(4) 0.052(4) 0.051(4) 0.004(3) 0.029(3) -0.001(3)
C12 0.059(4) 0.056(4) 0.071(5) 0.000(3) 0.041(4) 0.007(3)
C13 0.078(5) 0.082(5) 0.050(4) -0.006(3) 0.040(4) 0.010(4)
C14 0.071(5) 0.106(6) 0.061(4) -0.012(4) 0.030(4) 0.014(4)
C15 0.057(4) 0.060(5) 0.048(3) 0.009(3) 0.033(3) 0.006(4)
C16 0.067(5) 0.088(6) 0.069(4) 0.017(4) 0.038(4) 0.019(4)
C17 0.113(8) 0.103(8) 0.096(6) 0.050(6) 0.070(6) 0.060(6)
C18 0.155(10) 0.072(7) 0.110(7) 0.023(6) 0.099(7) 0.035(7)
C19 0.135(8) 0.065(6) 0.093(6) -0.010(5) 0.074(6) -0.009(5)
C20 0.083(5) 0.060(5) 0.081(5) 0.006(4) 0.056(4) 0.003(4)
C21 0.050(4) 0.071(5) 0.059(4) 0.001(4) 0.035(3) -0.001(4)
C22 0.171(7) 0.132(6) 0.251(8) 0.030(7) 0.189(7) 0.021(6)
C23 0.175(8) 0.163(8) 0.258(9) 0.048(7) 0.192(7) 0.043(7)
C24 0.166(7) 0.137(8) 0.316(10) 0.035(8) 0.193(7) 0.006(7)
C25 0.225(10) 0.181(9) 0.210(9) 0.020(8) 0.177(8) 0.014(8)
C26 0.043(4) 0.081(5) 0.046(4) 0.000(4) 0.026(3) 0.003(3)
C27 0.039(3) 0.068(3) 0.046(3) 0.002(2) 0.023(2) 0.008(2)
C28 0.035(2) 0.073(3) 0.047(2) 0.002(2) 0.0241(19) 0.006(2)
C29 0.033(3) 0.079(3) 0.047(3) 0.001(3) 0.024(2) 0.005(2)
C30 0.042(3) 0.092(4) 0.046(3) 0.002(3) 0.020(2) 0.005(3)
C31 0.050(3) 0.102(4) 0.044(3) 0.008(3) 0.022(2) 0.011(3)
C32 0.055(3) 0.094(4) 0.047(3) 0.011(3) 0.029(2) 0.008(3)
C33 0.049(3) 0.079(3) 0.048(3) 0.007(2) 0.026(2) 0.003(3)
C34 0.064(4) 0.079(6) 0.096(5) 0.000(4) 0.041(4) -0.013(4)
C35 0.044(2) 0.070(3) 0.054(2) 0.003(2) 0.025(2) 0.006(2)
C36 0.049(3) 0.075(4) 0.055(3) 0.003(3) 0.033(3) 0.009(3)
C37 0.102(5) 0.082(4) 0.093(4) -0.011(4) 0.076(4) -0.014(4)
C38 0.111(4) 0.088(4) 0.091(4) -0.008(3) 0.076(4) -0.010(3)
C39 0.116(5) 0.090(5) 0.085(4) -0.004(4) 0.072(4) -0.008(4)
C40 0.053(3) 0.074(3) 0.063(3) -0.003(2) 0.035(2) 0.003(2)
C41 0.061(3) 0.079(3) 0.065(3) -0.004(3) 0.038(2) -0.003(3)
C42 0.077(3) 0.089(4) 0.075(3) -0.010(3) 0.044(3) -0.014(3)
C43 0.087(4) 0.085(4) 0.093(4) -0.009(3) 0.047(3) -0.005(3)
C44 0.081(3) 0.081(4) 0.099(4) -0.003(3) 0.039(3) 0.007(3)
C45 0.064(3) 0.080(4) 0.086(3) 0.002(3) 0.038(3) 0.001(3)
C46 0.048(4) 0.062(5) 0.044(4) 0.006(3) 0.020(3) 0.005(3)
C47 0.073(4) 0.083(4) 0.082(4) -0.008(3) 0.062(3) -0.001(3)
C48 0.097(5) 0.122(6) 0.068(4) -0.012(4) 0.057(4) -0.020(4)
C49 0.078(4) 0.083(5) 0.128(5) 0.003(4) 0.066(4) 0.011(4)
C50 0.075(4) 0.097(5) 0.109(5) -0.009(4) 0.066(4) -0.015(4)
C51 0.038(3) 0.061(5) 0.064(5) 0.010(4) 0.028(3) 0.001(3)
C52 0.044(3) 0.058(4) 0.044(3) 0.000(3) 0.029(3) -0.002(3)
C53 0.033(3) 0.079(5) 0.035(3) 0.000(3) 0.021(3) 0.001(3)
C54 0.034(3) 0.086(6) 0.042(4) 0.009(4) 0.023(3) -0.002(3)
C55 0.042(4) 0.135(8) 0.049(4) 0.015(5) 0.022(3) -0.006(4)
C56 0.048(4) 0.126(8) 0.056(5) -0.022(5) 0.030(4) -0.015(4)
C57 0.050(4) 0.082(5) 0.062(5) -0.023(4) 0.030(4) 0.000(3)
C58 0.045(4) 0.074(5) 0.048(4) 0.003(3) 0.024(3) 0.005(3)
C59 0.078(5) 0.096(6) 0.089(5) 0.030(5) 0.046(4) 0.001(4)
C60 0.048(3) 0.053(4) 0.037(3) -0.003(3) 0.026(3) -0.002(3)
C61 0.047(4) 0.067(4) 0.053(4) 0.001(3) 0.031(3) 0.003(3)
C62 0.042(4) 0.112(6) 0.062(4) -0.003(4) 0.030(3) -0.020(4)
C63 0.055(4) 0.153(8) 0.061(4) -0.005(5) 0.026(4) -0.021(5)
C64 0.055(5) 0.099(6) 0.050(4) 0.002(4) 0.009(4) -0.019(4)
C65 0.035(3) 0.062(4) 0.035(3) 0.000(3) 0.013(3) -0.002(3)
C66 0.040(3) 0.081(5) 0.038(3) 0.007(3) 0.018(3) 0.002(3)
C67 0.059(4) 0.100(6) 0.041(4) 0.002(4) 0.021(3) -0.015(4)
C68 0.084(5) 0.062(5) 0.065(5) 0.010(4) 0.028(4) 0.000(4)
C69 0.079(5) 0.073(6) 0.060(4) -0.005(4) 0.029(4) 0.003(4)
C70 0.055(4) 0.078(5) 0.044(4) 0.005(3) 0.027(3) 0.009(3)
C71 0.047(4) 0.062(4) 0.042(4) 0.000(3) 0.023(3) -0.001(3)
C72 0.043(3) 0.088(4) 0.069(3) 0.025(3) 0.036(3) 0.016(3)
C73 0.068(4) 0.090(5) 0.079(4) -0.016(4) 0.032(3) 0.016(4)
C74 0.065(4) 0.158(7) 0.103(5) 0.047(5) 0.059(4) 0.029(4)
C75 0.043(4) 0.085(5) 0.106(5) 0.007(4) 0.026(3) -0.005(3)
C76 0.053(4) 0.066(6) 0.095(6) -0.017(4) 0.049(4) -0.012(4)
C77 0.044(4) 0.070(5) 0.051(4) -0.014(3) 0.031(3) -0.008(3)
C78 0.040(4) 0.097(6) 0.055(4) -0.006(4) 0.028(3) -0.005(4)
C79 0.050(4) 0.117(7) 0.057(5) -0.015(5) 0.034(4) -0.011(5)
C80 0.050(5) 0.203(12) 0.054(6) -0.023(7) 0.030(4) -0.005(6)
C81 0.062(6) 0.216(13) 0.063(6) 0.023(8) 0.038(5) 0.026(8)
C82 0.085(6) 0.117(8) 0.092(7) 0.037(6) 0.058(5) 0.030(5)
C83 0.048(4) 0.109(7) 0.054(4) 0.007(4) 0.025(3) 0.010(4)
C84 0.107(7) 0.171(9) 0.118(7) -0.081(7) 0.085(6) -0.053(6)
C85 0.043(4) 0.058(4) 0.057(4) 0.007(3) 0.032(3) 0.004(3)
C86 0.045(4) 0.067(5) 0.056(4) -0.010(3) 0.028(3) -0.004(3)
C87 0.075(5) 0.133(7) 0.096(5) -0.005(5) 0.067(5) 0.013(5)
C88 0.049(5) 0.219(11) 0.111(7) -0.014(7) 0.047(5) 0.013(6)
C89 0.050(5) 0.122(7) 0.088(5) -0.019(5) 0.024(4) 0.010(4)
C90 0.041(3) 0.055(4) 0.069(4) -0.010(3) 0.033(3) -0.004(3)
C91 0.079(5) 0.079(6) 0.087(5) -0.011(5) 0.044(4) -0.016(4)
C92 0.121(7) 0.069(6) 0.120(7) -0.003(6) 0.066(6) -0.017(5)
C93 0.104(6) 0.092(7) 0.119(8) -0.030(7) 0.054(6) -0.013(6)
C94 0.081(6) 0.119(8) 0.083(6) -0.039(6) 0.044(5) -0.005(5)
C95 0.057(4) 0.085(6) 0.068(5) -0.020(4) 0.036(4) -0.003(4)
C96 0.047(4) 0.066(4) 0.049(4) -0.002(3) 0.028(3) -0.003(3)
C97 0.064(3) 0.079(4) 0.077(4) -0.006(3) 0.054(3) -0.011(3)
C98 0.083(4) 0.095(5) 0.079(4) -0.009(4) 0.058(4) -0.010(4)
C99 0.057(4) 0.109(6) 0.088(5) -0.003(4) 0.039(4) 0.003(4)
C100 0.115(5) 0.077(5) 0.100(5) -0.009(4) 0.071(4) -0.026(5)

loop_
_atom_type_symbol
_atom_type_description
_atom_type_scat_dispersion_real
_atom_type_scat_dispersion_imag
_atom_type_scat_source
C C 0.0033 0.0016 'International Tables Vol C Tables 4.2.6.8 and 6.1.1.4'
H H 0.0000 0.0000 'International Tables Vol C Tables 4.2.6.8 and 6.1.1.4'
N N 0.0061 0.0033 'International Tables Vol C Tables 4.2.6.8 and 6.1.1.4'
O O 0.0106 0.0060 'International Tables Vol C Tables 4.2.6.8 and 6.1.1.4'
Br Br -0.2901 2.4595 'International Tables Vol C Tables 4.2.6.8 and 6.1.1.4'

loop_
_geom_angle_atom_site_label_1
_geom_angle_atom_site_label_2
_geom_angle_atom_site_label_3
_geom_angle
C1 N1 C4 110.8(5)
C1 N1 C9 122.9(5)
C4 N1 C9 126.0(5)
N3 N2 C12 112.5(4)
N3 N2 C11 121.7(5)
C12 N2 C11 125.7(5)
C14 N3 N2 102.0(5)
C21 N4 C2 121.2(5)
C21 N4 H4 119.4
C2 N4 H4 119.4
C26 N5 C29 110.8(5)
C26 N5 C34 123.1(5)
C29 N5 C34 125.6(5)
N7 N6 C37 111.2(5)
N7 N6 C36 123.2(5)
C37 N6 C36 125.3(6)
C39 N7 N6 103.3(6)
C46 N8 C27 122.1(5)
C46 N8 H8A 119.0
C27 N8 H8A 119.0
C51 N9 C54 110.6(5)
C51 N9 C59 124.1(6)
C54 N9 C59 124.5(6)
N11 N10 C62 111.9(4)
N11 N10 C61 123.2(5)
C62 N10 C61 124.9(5)
C64 N11 N10 103.7(5)
C71 N12 C52 121.3(5)
C71 N12 H12A 119.4
C52 N12 H12A 119.4
C76 N13 C79 110.8(6)
C76 N13 C84 122.7(8)
C79 N13 C84 126.4(7)
N15 N14 C87 110.8(5)
N15 N14 C86 122.2(5)
C87 N14 C86 127.0(6)
C89 N15 N14 103.6(5)
C96 N16 C77 121.3(5)
C96 N16 H16A 119.3
C77 N16 H16A 119.3
C21 O4 C22 121.0(6)
C46 O8 C47 121.0(5)
C71 O12 C72 120.7(4)
C96 O16 C97 120.1(4)
O1 C1 N1 126.6(6)
O1 C1 C2 124.9(5)
N1 C1 C2 108.5(5)
N4 C2 C3 114.0(4)
N4 C2 C10 107.1(4)
C3 C2 C10 116.8(4)
N4 C2 C1 111.0(4)
C3 C2 C1 100.8(4)
C10 C2 C1 106.8(4)
C8 C3 C4 121.0(5)
C8 C3 C2 130.4(5)
C4 C3 C2 108.6(5)
C3 C4 C5 121.4(5)
C3 C4 N1 111.0(5)
C5 C4 N1 127.6(6)
C4 C5 C6 116.9(6)
C4 C5 H5 121.6
C6 C5 H5 121.6
C7 C6 C5 120.7(6)
C7 C6 H6 119.7
C5 C6 H6 119.7
C6 C7 C8 123.1(6)
C6 C7 Br1 118.6(5)
C8 C7 Br1 118.3(5)
C3 C8 C7 116.8(6)
C3 C8 H8 121.6
C7 C8 H8 121.6
N1 C9 H9A 109.5
N1 C9 H9B 109.5
H9A C9 H9B 109.5
N1 C9 H9C 109.5
H9A C9 H9C 109.5
H9B C9 H9C 109.5
C11 C10 C15 109.5(5)
C11 C10 C2 111.0(5)
C15 C10 C2 114.9(4)
C11 C10 H10 107.0
C15 C10 H10 107.0
C2 C10 H10 107.0
O2 C11 N2 117.4(5)
O2 C11 C10 125.4(5)
N2 C11 C10 117.2(5)
C13 C12 N2 106.6(6)
C13 C12 H12 126.7
N2 C12 H12 126.7
C12 C13 C14 105.8(5)
C12 C13 H13 127.1
C14 C13 H13 127.1
N3 C14 C13 113.1(6)
N3 C14 H14 123.5
C13 C14 H14 123.5
C16 C15 C20 119.0(6)
C16 C15 C10 119.7(6)
C20 C15 C10 121.3(5)
C15 C16 C17 119.9(8)
C15 C16 H16 120.0
C17 C16 H16 120.0
C18 C17 C16 120.1(8)
C18 C17 H17 119.9
C16 C17 H17 119.9
C19 C18 C17 120.0(9)
C19 C18 H18 120.0
C17 C18 H18 120.0
C18 C19 C20 120.9(9)
C18 C19 H19 119.5
C20 C19 H19 119.5
C19 C20 C15 120.0(7)
C19 C20 H20 120.0
C15 C20 H20 120.0
O3 C21 O4 126.3(6)
O3 C21 N4 123.0(6)
O4 C21 N4 110.7(6)
O4 C22 C24 111.4(9)
O4 C22 C23 101.9(8)
C24 C22 C23 108.8(10)
O4 C22 C25 107.0(9)
C24 C22 C25 115.2(12)
C23 C22 C25 111.7(10)
C22 C23 H23A 109.5
C22 C23 H23B 109.5
H23A C23 H23B 109.5
C22 C23 H23C 109.5
H23A C23 H23C 109.5
H23B C23 H23C 109.5
C22 C24 H24A 109.5
C22 C24 H24B 109.5
H24A C24 H24B 109.5
C22 C24 H24C 109.5
H24A C24 H24C 109.5
H24B C24 H24C 109.5
C22 C25 H25A 109.5
C22 C25 H25B 109.5
H25A C25 H25B 109.5
C22 C25 H25C 109.5
H25A C25 H25C 109.5
H25B C25 H25C 109.5
O5 C26 N5 125.4(6)
O5 C26 C27 126.4(5)
N5 C26 C27 107.9(5)
N8 C27 C28 112.9(4)
N8 C27 C26 110.4(4)
C28 C27 C26 101.7(5)
N8 C27 C35 104.9(4)
C28 C27 C35 118.5(5)
C26 C27 C35 108.3(5)
C33 C28 C29 121.8(5)
C33 C28 C27 129.7(6)
C29 C28 C27 108.3(5)
C28 C29 N5 111.2(5)
C28 C29 C30 121.0(6)
N5 C29 C30 127.8(6)
C31 C30 C29 116.5(6)
C31 C30 H30 121.7
C29 C30 H30 121.7
C32 C31 C30 122.9(6)
C32 C31 H31 118.5
C30 C31 H31 118.5
C31 C32 C33 120.7(6)
C31 C32 Br2 120.9(5)
C33 C32 Br2 118.3(5)
C28 C33 C32 116.9(6)
C28 C33 H33 121.5
C32 C33 H33 121.6
N5 C34 H34A 109.5
N5 C34 H34B 109.5
H34A C34 H34B 109.5
N5 C34 H34C 109.5
H34A C34 H34C 109.5
H34B C34 H34C 109.5
C40 C35 C36 110.3(5)
C40 C35 C27 114.0(5)
C36 C35 C27 110.7(5)
C40 C35 H35 107.2
C36 C35 H35 107.2
C27 C35 H35 107.2
O6 C36 N6 120.2(5)
O6 C36 C35 125.4(5)
N6 C36 C35 114.4(5)
C38 C37 N6 106.4(7)
C38 C37 H37 126.8
N6 C37 H37 126.8
C37 C38 C39 105.7(6)
C37 C38 H38 127.2
C39 C38 H38 127.2
N7 C39 C38 113.4(7)
N7 C39 H39 123.3
C38 C39 H39 123.3
C45 C40 C41 118.7(7)
C45 C40 C35 123.0(6)
C41 C40 C35 118.3(6)
C40 C41 C42 118.9(7)
C40 C41 H41 120.5
C42 C41 H41 120.5
C43 C42 C41 121.1(7)
C43 C42 H42 119.4
C41 C42 H42 119.4
C44 C43 C42 119.9(8)
C44 C43 H43 120.1
C42 C43 H43 120.1
C43 C44 C45 121.5(8)
C43 C44 H44 119.2
C45 C44 H44 119.2
C44 C45 C40 119.8(7)
C44 C45 H45 120.1
C40 C45 H45 120.1
O7 C46 O8 126.7(6)
O7 C46 N8 124.1(6)
O8 C46 N8 109.1(6)
O8 C47 C48 109.5(5)
O8 C47 C50 102.6(5)
C48 C47 C50 112.1(6)
O8 C47 C49 108.4(5)
C48 C47 C49 113.9(6)
C50 C47 C49 109.7(6)
C47 C48 H48A 109.5
C47 C48 H48B 109.5
H48A C48 H48B 109.5
C47 C48 H48C 109.5
H48A C48 H48C 109.5
H48B C48 H48C 109.5
C47 C49 H49A 109.5
C47 C49 H49B 109.5
H49A C49 H49B 109.5
C47 C49 H49C 109.5
H49A C49 H49C 109.5
H49B C49 H49C 109.5
C47 C50 H50A 109.5
C47 C50 H50B 109.5
H50A C50 H50B 109.5
C47 C50 H50C 109.5
H50A C50 H50C 109.5
H50B C50 H50C 109.5
O9 C51 N9 126.4(6)
O9 C51 C52 125.5(6)
N9 C51 C52 108.0(6)
N12 C52 C53 114.3(4)
N12 C52 C51 111.2(4)
C53 C52 C51 102.9(5)
N12 C52 C60 104.5(4)
C53 C52 C60 115.8(4)
C51 C52 C60 108.1(4)
C58 C53 C54 119.4(5)
C58 C53 C52 133.3(5)
C54 C53 C52 107.2(6)
C53 C54 N9 111.1(5)
C53 C54 C55 120.2(7)
N9 C54 C55 128.7(6)
C56 C55 C54 118.1(7)
C56 C55 H55 120.9
C54 C55 H55 120.9
C57 C56 C55 121.6(7)
C57 C56 H56 119.2
C55 C56 H56 119.2
C56 C57 C58 121.2(7)
C56 C57 Br3 119.8(6)
C58 C57 Br3 119.0(6)
C53 C58 C57 119.4(6)
C53 C58 H58 120.3
C57 C58 H58 120.3
N9 C59 H59A 109.5
N9 C59 H59B 109.5
H59A C59 H59B 109.5
N9 C59 H59C 109.5
H59A C59 H59C 109.5
H59B C59 H59C 109.5
C65 C60 C61 110.4(4)
C65 C60 C52 115.1(4)
C61 C60 C52 112.0(4)
C65 C60 H60 106.2
C61 C60 H60 106.2
C52 C60 H60 106.2
O10 C61 N10 119.3(5)
O10 C61 C60 125.6(5)
N10 C61 C60 115.0(5)
C63 C62 N10 107.0(5)
C63 C62 H62 126.5
N10 C62 H62 126.5
C62 C63 C64 104.5(6)
C62 C63 H63 127.7
C64 C63 H63 127.7
N11 C64 C63 112.9(6)
N11 C64 H64 123.6
C63 C64 H64 123.6
C66 C65 C70 119.3(6)
C66 C65 C60 119.9(5)
C70 C65 C60 120.7(5)
C67 C66 C65 120.2(6)
C67 C66 H66 119.9
C65 C66 H66 119.9
C66 C67 C68 120.1(6)
C66 C67 H67 119.9
C68 C67 H67 119.9
C69 C68 C67 119.7(7)
C69 C68 H68 120.1
C67 C68 H68 120.1
C68 C69 C70 120.3(7)
C68 C69 H69 119.9
C70 C69 H69 119.9
C69 C70 C65 120.3(6)
C69 C70 H70 119.8
C65 C70 H70 119.8
O11 C71 O12 125.0(5)
O11 C71 N12 125.6(5)
O12 C71 N12 109.4(5)
C73 C72 O12 109.7(5)
C73 C72 C75 113.3(6)
O12 C72 C75 108.0(5)
C73 C72 C74 112.5(6)
O12 C72 C74 102.2(5)
C75 C72 C74 110.6(6)
C72 C73 H73A 109.5
C72 C73 H73B 109.5
H73A C73 H73B 109.5
C72 C73 H73C 109.5
H73A C73 H73C 109.5
H73B C73 H73C 109.5
C72 C74 H74A 109.5
C72 C74 H74B 109.5
H74A C74 H74B 109.5
C72 C74 H74C 109.5
H74A C74 H74C 109.5
H74B C74 H74C 109.5
C72 C75 H75A 109.5
C72 C75 H75B 109.5
H75A C75 H75B 109.5
C72 C75 H75C 109.5
H75A C75 H75C 109.5
H75B C75 H75C 109.5
O13 C76 N13 126.9(7)
O13 C76 C77 124.3(7)
N13 C76 C77 108.7(7)
N16 C77 C78 112.8(5)
N16 C77 C76 111.9(5)
C78 C77 C76 101.1(5)
N16 C77 C85 104.8(4)
C78 C77 C85 118.5(5)
C76 C77 C85 107.8(5)
C83 C78 C79 120.3(7)
C83 C78 C77 131.4(6)
C79 C78 C77 108.1(7)
N13 C79 C78 111.2(7)
N13 C79 C80 128.5(9)
C78 C79 C80 120.3(9)
C81 C80 C79 118.5(10)
C81 C80 H80 120.8
C79 C80 H80 120.7
C80 C81 C82 121.7(9)
C80 C81 H81 119.1
C82 C81 H81 119.1
C81 C82 C83 120.3(9)
C81 C82 Br4 120.2(8)
C83 C82 Br4 119.4(8)
C78 C83 C82 118.8(8)
C78 C83 H83 120.6
C82 C83 H83 120.6
N13 C84 H84A 109.5
N13 C84 H84B 109.5
H84A C84 H84B 109.5
N13 C84 H84C 109.5
H84A C84 H84C 109.5
H84B C84 H84C 109.5
C86 C85 C90 107.0(4)
C86 C85 C77 114.4(5)
C90 C85 C77 116.3(5)
C86 C85 H85 106.1
C90 C85 H85 106.1
C77 C85 H85 106.1
O14 C86 N14 120.8(5)
O14 C86 C85 125.9(5)
N14 C86 C85 113.4(5)
C88 C87 N14 106.4(6)
C88 C87 H87 126.8
N14 C87 H87 126.8
C87 C88 C89 105.7(7)
C87 C88 H88 127.1
C89 C88 H88 127.1
N15 C89 C88 113.5(7)
N15 C89 H89 123.3
C88 C89 H89 123.3
C91 C90 C95 118.3(6)
C91 C90 C85 121.1(6)
C95 C90 C85 120.4(6)
C92 C91 C90 121.1(7)
C92 C91 H91 119.5
C90 C91 H91 119.5
C91 C92 C93 120.8(9)
C91 C92 H92 119.6
C93 C92 H92 119.6
C92 C93 C94 119.7(9)
C92 C93 H93 120.1
C94 C93 H93 120.1
C95 C94 C93 119.5(8)
C95 C94 H94 120.3
C93 C94 H94 120.3
C94 C95 C90 120.5(7)
C94 C95 H95 119.7
C90 C95 H95 119.7
O15 C96 O16 127.5(5)
O15 C96 N16 123.8(5)
O16 C96 N16 108.7(5)
O16 C97 C100 109.7(5)
O16 C97 C99 108.8(5)
C100 C97 C99 114.3(6)
O16 C97 C98 101.9(5)
C100 C97 C98 111.5(6)
C99 C97 C98 109.9(6)
C97 C98 H98A 109.5
C97 C98 H98B 109.5
H98A C98 H98B 109.5
C97 C98 H98C 109.5
H98A C98 H98C 109.5
H98B C98 H98C 109.5
C97 C99 H99A 109.5
C97 C99 H99B 109.5
H99A C99 H99B 109.5
C97 C99 H99C 109.5
H99A C99 H99C 109.5
H99B C99 H99C 109.5
C97 C100 H10A 109.5
C97 C100 H10B 109.5
H10A C100 H10B 109.5
C97 C100 H10C 109.5
H10A C100 H10C 109.5
H10B C100 H10C 109.5

loop_
_geom_bond_atom_site_label_1
_geom_bond_atom_site_label_2
_geom_bond_distance
Br1 C7 1.899(6)
Br2 C32 1.882(7)
Br3 C57 1.888(7)
Br4 C82 1.898(9)
N1 C1 1.353(7)
N1 C4 1.394(7)
N1 C9 1.445(7)
N2 N3 1.343(6)
N2 C12 1.363(6)
N2 C11 1.403(7)
N3 C14 1.342(7)
N4 C21 1.352(7)
N4 C2 1.437(6)
N4 H4 0.8600
N5 C26 1.363(7)
N5 C29 1.387(7)
N5 C34 1.428(8)
N6 N7 1.365(7)
N6 C37 1.380(8)
N6 C36 1.399(7)
N7 C39 1.308(8)
N8 C46 1.360(7)
N8 C27 1.461(7)
N8 H8A 0.8600
N9 C51 1.365(7)
N9 C54 1.393(8)
N9 C59 1.432(8)
N10 N11 1.359(6)
N10 C62 1.360(6)
N10 C61 1.388(7)
N11 C64 1.297(7)
N12 C71 1.352(7)
N12 C52 1.473(6)
N12 H12A 0.8600
N13 C76 1.360(9)
N13 C79 1.372(9)
N13 C84 1.434(9)
N14 N15 1.359(6)
N14 C87 1.386(7)
N14 C86 1.394(7)
N15 C89 1.307(8)
N16 C96 1.376(7)
N16 C77 1.456(6)
N16 H16A 0.8600
O1 C1 1.212(6)
O2 C11 1.200(6)
O3 C21 1.198(7)
O4 C21 1.336(7)
O4 C22 1.447(9)
O5 C26 1.211(7)
O6 C36 1.189(7)
O7 C46 1.197(7)
O8 C46 1.342(7)
O8 C47 1.492(6)
O9 C51 1.201(7)
O10 C61 1.206(6)
O11 C71 1.205(6)
O12 C71 1.344(6)
O12 C72 1.500(7)
O13 C76 1.201(8)
O14 C86 1.196(6)
O15 C96 1.191(6)
O16 C96 1.333(6)
O16 C97 1.475(7)
C1 C2 1.560(8)
C2 C3 1.516(7)
C2 C10 1.550(7)
C3 C8 1.363(7)
C3 C4 1.380(8)
C4 C5 1.384(7)
C5 C6 1.389(8)
C5 H5 0.9300
C6 C7 1.341(9)
C6 H6 0.9300
C7 C8 1.385(8)
C8 H8 0.9300
C9 H9A 0.9600
C9 H9B 0.9600
C9 H9C 0.9600
C10 C11 1.509(7)
C10 C15 1.522(8)
C10 H10 0.9800
C12 C13 1.327(8)
C12 H12 0.9300
C13 C14 1.362(9)
C13 H13 0.9300
C14 H14 0.9300
C15 C16 1.376(8)
C15 C20 1.393(8)
C16 C17 1.398(10)
C16 H16 0.9300
C17 C18 1.365(12)
C17 H17 0.9300
C18 C19 1.359(11)
C18 H18 0.9300
C19 C20 1.374(10)
C19 H19 0.9300
C20 H20 0.9300
C22 C24 1.458(14)
C22 C23 1.510(13)
C22 C25 1.530(16)
C23 H23A 0.9600
C23 H23B 0.9600
C23 H23C 0.9600
C24 H24A 0.9600
C24 H24B 0.9600
C24 H24C 0.9600
C25 H25A 0.9600
C25 H25B 0.9600
C25 H25C 0.9600
C26 C27 1.551(9)
C27 C28 1.507(7)
C27 C35 1.573(8)
C28 C33 1.362(8)
C28 C29 1.379(8)
C29 C30 1.393(8)
C30 C31 1.374(9)
C30 H30 0.9300
C31 C32 1.345(9)
C31 H31 0.9300
C32 C33 1.413(8)
C33 H33 0.9300
C34 H34A 0.9600
C34 H34B 0.9600
C34 H34C 0.9600
C35 C40 1.504(9)
C35 C36 1.527(8)
C35 H35 0.9800
C37 C38 1.333(9)
C37 H37 0.9300
C38 C39 1.385(10)
C38 H38 0.9300
C39 H39 0.9300
C40 C45 1.393(9)
C40 C41 1.397(8)
C41 C42 1.400(9)
C41 H41 0.9300
C42 C43 1.360(10)
C42 H42 0.9300
C43 C44 1.343(10)
C43 H43 0.9300
C44 C45 1.386(10)
C44 H44 0.9300
C45 H45 0.9300
C47 C48 1.495(9)
C47 C50 1.497(9)
C47 C49 1.523(9)
C48 H48A 0.9600
C48 H48B 0.9600
C48 H48C 0.9600
C49 H49A 0.9600
C49 H49B 0.9600
C49 H49C 0.9600
C50 H50A 0.9600
C50 H50B 0.9600
C50 H50C 0.9600
C51 C52 1.523(8)
C52 C53 1.511(7)
C52 C60 1.583(7)
C53 C58 1.376(8)
C53 C54 1.385(8)
C54 C55 1.401(9)
C55 C56 1.376(10)
C55 H55 0.9300
C56 C57 1.330(10)
C56 H56 0.9300
C57 C58 1.382(8)
C58 H58 0.9300
C59 H59A 0.9600
C59 H59B 0.9600
C59 H59C 0.9600
C60 C65 1.507(7)
C60 C61 1.507(7)
C60 H60 0.9800
C62 C63 1.337(8)
C62 H62 0.9300
C63 C64 1.412(8)
C63 H63 0.9300
C64 H64 0.9300
C65 C66 1.376(7)
C65 C70 1.377(8)
C66 C67 1.370(9)
C66 H66 0.9300
C67 C68 1.382(9)
C67 H67 0.9300
C68 C69 1.360(8)
C68 H68 0.9300
C69 C70 1.374(9)
C69 H69 0.9300
C70 H70 0.9300
C72 C73 1.488(9)
C72 C75 1.518(9)
C72 C74 1.527(8)
C73 H73A 0.9600
C73 H73B 0.9600
C73 H73C 0.9600
C74 H74A 0.9600
C74 H74B 0.9600
C74 H74C 0.9600
C75 H75A 0.9600
C75 H75B 0.9600
C75 H75C 0.9600
C76 C77 1.529(9)
C77 C78 1.521(9)
C77 C85 1.538(7)
C78 C83 1.367(9)
C78 C79 1.376(9)
C79 C80 1.409(11)
C80 C81 1.335(13)
C80 H80 0.9300
C81 C82 1.375(13)
C81 H81 0.9300
C82 C83 1.387(10)
C83 H83 0.9300
C84 H84A 0.9600
C84 H84B 0.9600
C84 H84C 0.9600
C85 C86 1.522(7)
C85 C90 1.529(8)
C85 H85 0.9800
C87 C88 1.332(10)
C87 H87 0.9300
C88 C89 1.376(9)
C88 H88 0.9300
C89 H89 0.9300
C90 C91 1.374(9)
C90 C95 1.386(8)
C91 C92 1.351(10)
C91 H91 0.9300
C92 C93 1.359(10)
C92 H92 0.9300
C93 C94 1.378(11)
C93 H93 0.9300
C94 C95 1.373(10)
C94 H94 0.9300
C95 H95 0.9300
C97 C100 1.505(9)
C97 C99 1.515(9)
C97 C98 1.519(8)
C98 H98A 0.9600
C98 H98B 0.9600
C98 H98C 0.9600
C99 H99A 0.9600
C99 H99B 0.9600
C99 H99C 0.9600
C100 H10A 0.9600
C100 H10B 0.9600
C100 H10C 0.9600

loop_
_geom_torsion_atom_site_label_1
_geom_torsion_atom_site_label_2
_geom_torsion_atom_site_label_3
_geom_torsion_atom_site_label_4
_geom_torsion
C12 N2 N3 C14 1.2(7)
C11 N2 N3 C14 176.4(5)
C37 N6 N7 C39 -0.5(7)
C36 N6 N7 C39 174.4(6)
C62 N10 N11 C64 0.9(7)
C61 N10 N11 C64 -177.5(6)
C87 N14 N15 C89 0.5(8)
C86 N14 N15 C89 -179.7(6)
C4 N1 C1 O1 176.9(5)
C9 N1 C1 O1 2.5(9)
C4 N1 C1 C2 -5.9(6)
C9 N1 C1 C2 179.7(4)
C21 N4 C2 C3 61.9(7)
C21 N4 C2 C10 -167.2(5)
C21 N4 C2 C1 -51.0(6)
O1 C1 C2 N4 -55.3(7)
N1 C1 C2 N4 127.5(4)
O1 C1 C2 C3 -176.4(5)
N1 C1 C2 C3 6.4(5)
O1 C1 C2 C10 61.2(6)
N1 C1 C2 C10 -116.1(5)
N4 C2 C3 C8 55.2(7)
C10 C2 C3 C8 -70.7(7)
C1 C2 C3 C8 174.1(5)
N4 C2 C3 C4 -123.7(5)
C10 C2 C3 C4 110.5(5)
C1 C2 C3 C4 -4.7(5)
C8 C3 C4 C5 4.3(8)
C2 C3 C4 C5 -176.8(5)
C8 C3 C4 N1 -177.3(5)
C2 C3 C4 N1 1.7(6)
C1 N1 C4 C3 2.8(6)
C9 N1 C4 C3 177.0(5)
C1 N1 C4 C5 -178.9(5)
C9 N1 C4 C5 -4.7(9)
C3 C4 C5 C6 -2.9(8)
N1 C4 C5 C6 179.0(5)
C4 C5 C6 C7 0.6(9)
C5 C6 C7 C8 0.4(10)
C5 C6 C7 Br1 -178.1(4)
C4 C3 C8 C7 -3.1(8)
C2 C3 C8 C7 178.2(5)
C6 C7 C8 C3 0.8(9)
Br1 C7 C8 C3 179.3(4)
N4 C2 C10 C11 176.0(5)
C3 C2 C10 C11 -54.8(7)
C1 C2 C10 C11 57.0(6)
N4 C2 C10 C15 -59.0(6)
C3 C2 C10 C15 70.2(6)
C1 C2 C10 C15 -178.0(5)
N3 N2 C11 O2 -178.9(6)
C12 N2 C11 O2 -4.3(9)
N3 N2 C11 C10 2.9(8)
C12 N2 C11 C10 177.5(5)
C15 C10 C11 O2 -93.5(7)
C2 C10 C11 O2 34.4(8)
C15 C10 C11 N2 84.6(6)
C2 C10 C11 N2 -147.5(5)
N3 N2 C12 C13 -0.6(7)
C11 N2 C12 C13 -175.6(5)
N2 C12 C13 C14 -0.3(7)
N2 N3 C14 C13 -1.4(8)
C12 C13 C14 N3 1.1(9)
C11 C10 C15 C16 -138.9(5)
C2 C10 C15 C16 95.4(6)
C11 C10 C15 C20 42.0(7)
C2 C10 C15 C20 -83.8(6)
C20 C15 C16 C17 2.1(9)
C10 C15 C16 C17 -177.1(5)
C15 C16 C17 C18 -1.9(11)
C16 C17 C18 C19 0.5(12)
C17 C18 C19 C20 0.6(12)
C18 C19 C20 C15 -0.4(10)
C16 C15 C20 C19 -1.0(8)
C10 C15 C20 C19 178.2(5)
C22 O4 C21 O3 -6.3(11)
C22 O4 C21 N4 176.2(8)
C2 N4 C21 O3 4.9(9)
C2 N4 C21 O4 -177.5(5)
C21 O4 C22 C24 63.0(13)
C21 O4 C22 C23 178.9(7)
C21 O4 C22 C25 -63.7(11)
C29 N5 C26 O5 -176.4(5)
C34 N5 C26 O5 10.9(9)
C29 N5 C26 C27 -2.1(6)
C34 N5 C26 C27 -174.8(5)
C46 N8 C27 C28 66.3(7)
C46 N8 C27 C26 -46.8(7)
C46 N8 C27 C35 -163.3(5)
O5 C26 C27 N8 -64.1(7)
N5 C26 C27 N8 121.7(5)
O5 C26 C27 C28 175.8(5)
N5 C26 C27 C28 1.6(5)
O5 C26 C27 C35 50.3(7)
N5 C26 C27 C35 -124.0(5)
N8 C27 C28 C33 55.4(8)
C26 C27 C28 C33 173.7(5)
C35 C27 C28 C33 -67.7(8)
N8 C27 C28 C29 -118.9(5)
C26 C27 C28 C29 -0.5(5)
C35 C27 C28 C29 118.0(6)
C33 C28 C29 N5 -175.5(5)
C27 C28 C29 N5 -0.7(6)
C33 C28 C29 C30 4.3(8)
C27 C28 C29 C30 179.1(5)
C26 N5 C29 C28 1.8(6)
C34 N5 C29 C28 174.3(5)
C26 N5 C29 C30 -178.0(5)
C34 N5 C29 C30 -5.4(9)
C28 C29 C30 C31 -1.3(8)
N5 C29 C30 C31 178.4(5)
C29 C30 C31 C32 -0.9(9)
C30 C31 C32 C33 0.2(9)
C30 C31 C32 Br2 -177.0(4)
C29 C28 C33 C32 -4.8(8)
C27 C28 C33 C32 -178.4(5)
C31 C32 C33 C28 2.6(8)
Br2 C32 C33 C28 179.9(4)
N8 C27 C35 C40 -66.5(6)
C28 C27 C35 C40 60.6(7)
C26 C27 C35 C40 175.6(5)
N8 C27 C35 C36 168.6(5)
C28 C27 C35 C36 -64.3(7)
C26 C27 C35 C36 50.6(6)
N7 N6 C36 O6 -177.6(6)
C37 N6 C36 O6 -3.4(10)
N7 N6 C36 C35 4.3(9)
C37 N6 C36 C35 178.4(6)
C40 C35 C36 O6 -99.2(8)
C27 C35 C36 O6 27.8(9)
C40 C35 C36 N6 78.9(6)
C27 C35 C36 N6 -154.1(5)
N7 N6 C37 C38 -0.2(8)
C36 N6 C37 C38 -175.0(6)
N6 C37 C38 C39 0.7(8)
N6 N7 C39 C38 1.0(8)
C37 C38 C39 N7 -1.1(9)
C36 C35 C40 C45 41.3(8)
C27 C35 C40 C45 -83.8(7)
C36 C35 C40 C41 -139.4(5)
C27 C35 C40 C41 95.5(6)
C45 C40 C41 C42 2.1(9)
C35 C40 C41 C42 -177.2(5)
C40 C41 C42 C43 -2.3(10)
C41 C42 C43 C44 1.3(11)
C42 C43 C44 C45 -0.2(12)
C43 C44 C45 C40 0.1(11)
C41 C40 C45 C44 -1.1(9)
C35 C40 C45 C44 178.2(6)
C47 O8 C46 O7 -7.2(9)
C47 O8 C46 N8 175.9(5)
C27 N8 C46 O7 12.3(9)
C27 N8 C46 O8 -170.7(5)
C46 O8 C47 C48 -56.7(7)
C46 O8 C47 C50 -176.0(5)
C46 O8 C47 C49 68.1(7)
C54 N9 C51 O9 -177.6(6)
C59 N9 C51 O9 -7.2(9)
C54 N9 C51 C52 -1.4(6)
C59 N9 C51 C52 169.0(5)
C71 N12 C52 C53 79.4(7)
C71 N12 C52 C51 -36.6(7)
C71 N12 C52 C60 -153.0(5)
O9 C51 C52 N12 -58.1(7)
N9 C51 C52 N12 125.6(4)
O9 C51 C52 C53 179.0(5)
N9 C51 C52 C53 2.8(5)
O9 C51 C52 C60 56.1(7)
N9 C51 C52 C60 -120.1(4)
N12 C52 C53 C58 56.5(8)
C51 C52 C53 C58 177.2(6)
C60 C52 C53 C58 -65.1(8)
N12 C52 C53 C54 -123.9(5)
C51 C52 C53 C54 -3.2(5)
C60 C52 C53 C54 114.5(5)
C58 C53 C54 N9 -177.8(5)
C52 C53 C54 N9 2.6(6)
C58 C53 C54 C55 2.2(8)
C52 C53 C54 C55 -177.5(5)
C51 N9 C54 C53 -0.7(6)
C59 N9 C54 C53 -171.1(5)
C51 N9 C54 C55 179.3(5)
C59 N9 C54 C55 8.9(9)
C53 C54 C55 C56 -0.1(8)
N9 C54 C55 C56 179.9(6)
C54 C55 C56 C57 -1.7(10)
C55 C56 C57 C58 1.2(10)
C55 C56 C57 Br3 178.0(5)
C54 C53 C58 C57 -2.7(8)
C52 C53 C58 C57 176.9(5)
C56 C57 C58 C53 1.0(9)
Br3 C57 C58 C53 -175.8(4)
N12 C52 C60 C65 -60.6(5)
C53 C52 C60 C65 66.1(6)
C51 C52 C60 C65 -179.1(4)
N12 C52 C60 C61 172.2(4)
C53 C52 C60 C61 -61.1(6)
C51 C52 C60 C61 53.6(6)
N11 N10 C61 O10 -174.9(5)
C62 N10 C61 O10 6.9(9)
N11 N10 C61 C60 7.3(8)
C62 N10 C61 C60 -170.9(6)
C65 C60 C61 O10 -113.5(6)
C52 C60 C61 O10 16.2(8)
C65 C60 C61 N10 64.2(6)
C52 C60 C61 N10 -166.1(5)
N11 N10 C62 C63 -0.6(8)
C61 N10 C62 C63 177.7(7)
N10 C62 C63 C64 0.1(9)
N10 N11 C64 C63 -0.9(8)
C62 C63 C64 N11 0.5(10)
C61 C60 C65 C66 -136.3(5)
C52 C60 C65 C66 95.6(6)
C61 C60 C65 C70 40.2(7)
C52 C60 C65 C70 -87.9(6)
C70 C65 C66 C67 1.7(8)
C60 C65 C66 C67 178.3(5)
C65 C66 C67 C68 -1.6(9)
C66 C67 C68 C69 -0.1(10)
C67 C68 C69 C70 1.7(10)
C68 C69 C70 C65 -1.6(9)
C66 C65 C70 C69 -0.1(9)
C60 C65 C70 C69 -176.6(5)
C72 O12 C71 O11 11.3(9)
C72 O12 C71 N12 -168.5(5)
C52 N12 C71 O11 -5.2(9)
C52 N12 C71 O12 174.6(5)
C71 O12 C72 C73 57.7(7)
C71 O12 C72 C75 -66.2(7)
C71 O12 C72 C74 177.2(6)
C79 N13 C76 O13 -179.5(7)
C84 N13 C76 O13 3.1(10)
C79 N13 C76 C77 -3.0(7)
C84 N13 C76 C77 179.5(5)
C96 N16 C77 C78 68.3(7)
C96 N16 C77 C76 -44.8(7)
C96 N16 C77 C85 -161.4(5)
O13 C76 C77 N16 -60.2(8)
N13 C76 C77 N16 123.2(5)
O13 C76 C77 C78 179.5(6)
N13 C76 C77 C78 3.0(6)
O13 C76 C77 C85 54.5(8)
N13 C76 C77 C85 -122.0(5)
N16 C77 C78 C83 51.9(8)
C76 C77 C78 C83 171.5(6)
C85 C77 C78 C83 -71.0(8)
N16 C77 C78 C79 -121.6(5)
C76 C77 C78 C79 -2.0(6)
C85 C77 C78 C79 115.5(6)
C76 N13 C79 C78 1.8(7)
C84 N13 C79 C78 179.1(5)
C76 N13 C79 C80 -176.5(6)
C84 N13 C79 C80 0.9(10)
C83 C78 C79 N13 -174.0(5)
C77 C78 C79 N13 0.3(7)
C83 C78 C79 C80 4.4(9)
C77 C78 C79 C80 178.7(5)
N13 C79 C80 C81 175.5(7)
C78 C79 C80 C81 -2.6(11)
C79 C80 C81 C82 1.4(13)
C80 C81 C82 C83 -2.1(13)
C80 C81 C82 Br4 -179.3(7)
C79 C78 C83 C82 -5.0(9)
C77 C78 C83 C82 -177.8(6)
C81 C82 C83 C78 3.8(10)
Br4 C82 C83 C78 -179.0(5)
N16 C77 C85 C86 173.4(5)
C78 C77 C85 C86 -59.7(7)
C76 C77 C85 C86 54.1(7)
N16 C77 C85 C90 -61.0(6)
C78 C77 C85 C90 65.9(7)
C76 C77 C85 C90 179.7(5)
N15 N14 C86 O14 -172.4(6)
C87 N14 C86 O14 7.4(10)
N15 N14 C86 C85 7.0(8)
C87 N14 C86 C85 -173.2(6)
C90 C85 C86 O14 -110.0(7)
C77 C85 C86 O14 20.4(9)
C90 C85 C86 N14 70.6(6)
C77 C85 C86 N14 -159.0(5)
N15 N14 C87 C88 -1.2(10)
C86 N14 C87 C88 179.0(8)
N14 C87 C88 C89 1.3(11)
N14 N15 C89 C88 0.3(10)
C87 C88 C89 N15 -1.0(12)
C86 C85 C90 C91 46.2(7)
C77 C85 C90 C91 -83.0(7)
C86 C85 C90 C95 -128.3(5)
C77 C85 C90 C95 102.4(6)
C95 C90 C91 C92 -1.7(10)
C85 C90 C91 C92 -176.3(6)
C90 C91 C92 C93 0.4(12)
C91 C92 C93 C94 -0.3(13)
C92 C93 C94 C95 1.7(12)
C93 C94 C95 C90 -3.0(10)
C91 C90 C95 C94 3.0(9)
C85 C90 C95 C94 177.7(6)
C97 O16 C96 O15 8.8(9)
C97 O16 C96 N16 -173.7(5)
C77 N16 C96 O15 -4.9(9)
C77 N16 C96 O16 177.4(5)
C96 O16 C97 C100 58.0(7)
C96 O16 C97 C99 -67.7(7)
C96 O16 C97 C98 176.3(5)
